data_4071682
loop_
_publ_author_name
'Jiang, Huiling'
'Song, Datong'

_publ_section_title
;
 Syntheses, Characterizations, and Reactivities of 4,5-Diazafluorenide
 Complexes of Palladium(II) and Rhodium(I)
;
_journal_issue 14
_journal_name_full Organometallics
_journal_page_first 3587
_journal_paper_doi 10.1021/om800312d
_journal_volume 27
_journal_year 2008
_chemical_formula_sum 'C60 H48 Cl6 N4 P2 Pd2'
_chemical_formula_weight 1312.46
_chemical_name_systematic
; 
 ? 
;
_space_group_IT_number 2
_symmetry_cell_setting triclinic
_symmetry_space_group_name_Hall '-P 1'
_symmetry_space_group_name_H-M 'P -1'
_atom_sites_solution_hydrogens geom
_atom_sites_solution_primary direct
_atom_sites_solution_secondary difmap
_audit_creation_method SHELXL-97
_cell_angle_alpha 79.655(3)
_cell_angle_beta 87.484(3)
_cell_angle_gamma 65.604(3)
_cell_formula_units_Z 1
_cell_length_a 9.9317(6)
_cell_length_b 11.7023(6)
_cell_length_c 13.2396(8)
_cell_measurement_reflns_used 12069
_cell_measurement_temperature 150(2)
_cell_measurement_theta_max 25.00
_cell_measurement_theta_min 2.92
_cell_volume 1377.80(14)
_computing_structure_refinement 'SHELXL-97 (Sheldrick, 1997)'
_computing_structure_solution 'SHELXS-97 (Sheldrick, 1990)'
_diffrn_ambient_temperature 150(2)
_diffrn_measured_fraction_theta_full 0.991
_diffrn_measured_fraction_theta_max 0.991
_diffrn_radiation_monochromator graphite
_diffrn_radiation_source 'fine-focus sealed tube'
_diffrn_radiation_type MoK\a
_diffrn_radiation_wavelength 0.71073
_diffrn_reflns_av_R_equivalents 0.1002
_diffrn_reflns_av_sigmaI/netI 0.0941
_diffrn_reflns_limit_h_max 11
_diffrn_reflns_limit_h_min -11
_diffrn_reflns_limit_k_max 13
_diffrn_reflns_limit_k_min -13
_diffrn_reflns_limit_l_max 15
_diffrn_reflns_limit_l_min -15
_diffrn_reflns_number 12069
_diffrn_reflns_theta_full 25.00
_diffrn_reflns_theta_max 25.00
_diffrn_reflns_theta_min 2.92
_exptl_absorpt_coefficient_mu 1.046
_exptl_absorpt_correction_T_max 0.942
_exptl_absorpt_correction_T_min 0.915
_exptl_absorpt_correction_type multi-scan
_exptl_absorpt_process_details
;
multi-scan from symmetry-related measurements 
 Sortav (Blessing 1995)
;
_exptl_crystal_colour orange
_exptl_crystal_density_diffrn 1.582
_exptl_crystal_density_method 'not measured'
_exptl_crystal_description needle
_exptl_crystal_F_000 660
_exptl_crystal_size_max 0.10
_exptl_crystal_size_mid 0.06
_exptl_crystal_size_min 0.06
_refine_diff_density_max 0.858
_refine_diff_density_min -0.649
_refine_diff_density_rms 0.114
_refine_ls_extinction_method none
_refine_ls_goodness_of_fit_ref 1.011
_refine_ls_hydrogen_treatment constr
_refine_ls_matrix_type full
_refine_ls_number_parameters 334
_refine_ls_number_reflns 4791
_refine_ls_number_restraints 0
_refine_ls_restrained_S_all 1.011
_refine_ls_R_factor_all 0.0813
_refine_ls_R_factor_gt 0.0567
_refine_ls_shift/su_max 0.001
_refine_ls_shift/su_mean 0.000
_refine_ls_structure_factor_coef Fsqd
_refine_ls_weighting_details 'calc w=1/[\s^2^(Fo^2^)+(0.0646P)^2^+1.3259P] where P=(Fo^2^+2Fc^2^)/3'
_refine_ls_weighting_scheme calc
_refine_ls_wR_factor_gt 0.1311
_refine_ls_wR_factor_ref 0.1488
_reflns_number_gt 3597
_reflns_number_total 4791
_reflns_threshold_expression >2sigma(I)
_cod_data_source_file om800312d-file001.cif
_cod_data_source_block Compound1
_cod_original_sg_symbol_H-M P-1
_cod_database_code 4071682

loop_
_symmetry_equiv_pos_as_xyz
'x, y, z'
'-x, -y, -z'

loop_
_atom_site_label
_atom_site_type_symbol
_atom_site_fract_x
_atom_site_fract_y
_atom_site_fract_z
_atom_site_U_iso_or_equiv
_atom_site_adp_type
_atom_site_occupancy
_atom_site_symmetry_multiplicity
_atom_site_calc_flag
_atom_site_refinement_flags
Pd1 Pd 0.94439(5) 0.69719(4) 0.30166(3) 0.03502(18) Uani 1 1 d .
Cl1 Cl 1.11285(16) 0.66930(14) 0.16706(11) 0.0417(4) Uani 1 1 d .
Cl2 Cl 1.5480(2) 0.47911(19) 0.20700(19) 0.0832(7) Uani 1 1 d .
Cl3 Cl 1.5312(3) 0.2650(2) 0.3506(2) 0.0921(7) Uani 1 1 d .
P1 P 0.75961(16) 0.83178(13) 0.18922(11) 0.0340(4) Uani 1 1 d .
N1 N 0.8763(5) 0.4353(4) 0.5986(3) 0.0308(10) Uani 1 1 d .
N2 N 1.0151(5) 0.5984(4) 0.6771(4) 0.0423(12) Uani 1 1 d .
C1S C 1.4472(8) 0.3878(7) 0.2447(7) 0.073(2) Uani 1 1 d .
H1SA H 1.4369 0.3496 0.1861 0.087 Uiso 1 1 calc R
H1SB H 1.3467 0.4441 0.2628 0.087 Uiso 1 1 calc R
C1 C 0.7838(6) 0.3942(5) 0.5621(4) 0.0393(14) Uani 1 1 d .
H1A H 0.7844 0.3147 0.5947 0.047 Uiso 1 1 calc R
C2 C 0.6877(6) 0.4626(5) 0.4790(4) 0.0401(14) Uani 1 1 d .
H2A H 0.6229 0.4305 0.4564 0.048 Uiso 1 1 calc R
C3 C 0.6854(6) 0.5773(5) 0.4288(4) 0.0385(13) Uani 1 1 d .
H3A H 0.6229 0.6237 0.3697 0.046 Uiso 1 1 calc R
C4 C 0.7770(6) 0.6223(5) 0.4674(4) 0.0377(13) Uani 1 1 d .
C5 C 0.8067(6) 0.7376(5) 0.4311(4) 0.0360(13) Uani 1 1 d .
H5A H 0.7141 0.8174 0.4145 0.043 Uiso 1 1 calc R
C6 C 0.8963(6) 0.7402(5) 0.5162(4) 0.0344(13) Uani 1 1 d .
C7 C 0.9480(7) 0.8283(6) 0.5341(5) 0.0437(14) Uani 1 1 d .
H7A H 0.9270 0.9050 0.4863 0.052 Uiso 1 1 calc R
C8 C 1.0311(6) 0.8015(5) 0.6236(5) 0.0417(14) Uani 1 1 d .
H8A H 1.0671 0.8606 0.6382 0.050 Uiso 1 1 calc R
C9 C 1.0617(7) 0.6879(6) 0.6919(5) 0.0458(15) Uani 1 1 d .
H9A H 1.1188 0.6722 0.7526 0.055 Uiso 1 1 calc R
C10 C 0.9353(6) 0.6282(5) 0.5903(4) 0.0346(13) Uani 1 1 d .
C11 C 0.8638(6) 0.5529(5) 0.5566(4) 0.0363(13) Uani 1 1 d .
C12 C 0.7642(6) 0.9861(5) 0.1427(4) 0.0370(13) Uani 1 1 d .
C13 C 0.8940(7) 1.0016(6) 0.1525(5) 0.0491(16) Uani 1 1 d .
H13A H 0.9792 0.9324 0.1856 0.059 Uiso 1 1 calc R
C14 C 0.8995(9) 1.1173(7) 0.1144(6) 0.064(2) Uani 1 1 d .
H14A H 0.9881 1.1280 0.1218 0.076 Uiso 1 1 calc R
C15 C 0.7758(10) 1.2177(7) 0.0653(5) 0.064(2) Uani 1 1 d .
H15A H 0.7801 1.2971 0.0386 0.076 Uiso 1 1 calc R
C16 C 0.6466(9) 1.2033(6) 0.0551(5) 0.0575(19) Uani 1 1 d .
H16A H 0.5616 1.2726 0.0220 0.069 Uiso 1 1 calc R
C17 C 0.6418(8) 1.0872(5) 0.0935(5) 0.0486(16) Uani 1 1 d .
H17A H 0.5530 1.0768 0.0860 0.058 Uiso 1 1 calc R
C18 C 0.7738(6) 0.7584(5) 0.0767(4) 0.0355(13) Uani 1 1 d .
C19 C 0.8037(6) 0.6289(5) 0.0922(5) 0.0416(14) Uani 1 1 d .
H19A H 0.8124 0.5827 0.1602 0.050 Uiso 1 1 calc R
C20 C 0.8207(7) 0.5678(6) 0.0107(5) 0.0459(15) Uani 1 1 d .
H20A H 0.8372 0.4804 0.0222 0.055 Uiso 1 1 calc R
C21 C 0.8139(7) 0.6323(6) -0.0881(5) 0.0465(15) Uani 1 1 d .
H21A H 0.8298 0.5885 -0.1444 0.056 Uiso 1 1 calc R
C22 C 0.7840(7) 0.7602(6) -0.1054(5) 0.0446(15) Uani 1 1 d .
H22A H 0.7781 0.8050 -0.1735 0.053 Uiso 1 1 calc R
C23 C 0.7625(6) 0.8234(5) -0.0224(5) 0.0408(14) Uani 1 1 d .
H23A H 0.7400 0.9120 -0.0342 0.049 Uiso 1 1 calc R
C24 C 0.5690(6) 0.8724(5) 0.2285(4) 0.0343(12) Uani 1 1 d .
C25 C 0.5073(7) 0.9608(5) 0.2944(5) 0.0434(15) Uani 1 1 d .
H25A H 0.5619 1.0043 0.3135 0.052 Uiso 1 1 calc R
C26 C 0.3681(7) 0.9854(6) 0.3319(5) 0.0491(16) Uani 1 1 d .
H26A H 0.3280 1.0443 0.3776 0.059 Uiso 1 1 calc R
C27 C 0.2863(7) 0.9238(6) 0.3025(5) 0.0485(16) Uani 1 1 d .
H27A H 0.1909 0.9398 0.3290 0.058 Uiso 1 1 calc R
C28 C 0.3438(7) 0.8398(6) 0.2352(5) 0.0487(16) Uani 1 1 d .
H28A H 0.2870 0.7995 0.2137 0.058 Uiso 1 1 calc R
C29 C 0.4853(6) 0.8138(5) 0.1985(5) 0.0394(13) Uani 1 1 d .
H29A H 0.5247 0.7552 0.1525 0.047 Uiso 1 1 calc R

loop_
_atom_site_aniso_label
_atom_site_aniso_U_11
_atom_site_aniso_U_22
_atom_site_aniso_U_33
_atom_site_aniso_U_23
_atom_site_aniso_U_13
_atom_site_aniso_U_12
Pd1 0.0373(3) 0.0374(3) 0.0305(3) -0.00303(19) -0.00236(19) -0.0163(2)
Cl1 0.0432(9) 0.0495(8) 0.0346(8) -0.0067(7) 0.0029(6) -0.0217(7)
Cl2 0.0644(13) 0.0699(12) 0.1180(19) -0.0236(12) -0.0113(12) -0.0262(10)
Cl3 0.1118(19) 0.0820(14) 0.1001(18) -0.0364(13) 0.0049(14) -0.0492(14)
P1 0.0390(9) 0.0342(8) 0.0304(8) -0.0030(6) -0.0030(6) -0.0174(7)
N1 0.030(3) 0.034(2) 0.027(2) -0.001(2) -0.0027(19) -0.013(2)
N2 0.041(3) 0.045(3) 0.038(3) -0.009(2) 0.000(2) -0.014(2)
C1S 0.051(5) 0.079(5) 0.092(6) -0.038(5) 0.004(4) -0.022(4)
C1 0.039(3) 0.041(3) 0.040(3) -0.011(3) 0.010(3) -0.017(3)
C2 0.043(4) 0.048(3) 0.036(3) -0.014(3) 0.000(3) -0.023(3)
C3 0.038(3) 0.044(3) 0.029(3) -0.002(3) -0.006(3) -0.013(3)
C4 0.035(3) 0.038(3) 0.037(3) -0.009(3) 0.004(3) -0.012(3)
C5 0.032(3) 0.043(3) 0.024(3) -0.009(2) 0.001(2) -0.007(3)
C6 0.035(3) 0.035(3) 0.031(3) -0.006(2) 0.005(2) -0.012(3)
C7 0.050(4) 0.043(3) 0.042(4) -0.008(3) 0.006(3) -0.023(3)
C8 0.040(3) 0.041(3) 0.049(4) -0.014(3) 0.001(3) -0.020(3)
C9 0.048(4) 0.055(4) 0.036(4) -0.011(3) -0.005(3) -0.021(3)
C10 0.027(3) 0.037(3) 0.037(3) -0.012(3) 0.000(2) -0.008(2)
C11 0.039(3) 0.039(3) 0.026(3) -0.005(3) 0.006(3) -0.014(3)
C12 0.045(4) 0.035(3) 0.033(3) -0.005(3) -0.003(3) -0.018(3)
C13 0.053(4) 0.047(3) 0.057(4) -0.010(3) 0.005(3) -0.030(3)
C14 0.075(5) 0.064(5) 0.079(5) -0.037(4) 0.033(4) -0.050(4)
C15 0.112(7) 0.049(4) 0.048(4) -0.015(3) 0.028(4) -0.050(5)
C16 0.094(6) 0.040(3) 0.038(4) 0.000(3) -0.009(4) -0.029(4)
C17 0.068(5) 0.044(3) 0.041(4) -0.006(3) -0.005(3) -0.030(3)
C18 0.037(3) 0.042(3) 0.032(3) -0.005(3) 0.002(3) -0.021(3)
C19 0.042(4) 0.042(3) 0.043(4) -0.002(3) -0.003(3) -0.021(3)
C20 0.052(4) 0.043(3) 0.048(4) -0.010(3) -0.004(3) -0.024(3)
C21 0.043(4) 0.049(4) 0.049(4) -0.016(3) -0.005(3) -0.016(3)
C22 0.041(4) 0.055(4) 0.034(3) -0.005(3) -0.003(3) -0.017(3)
C23 0.042(4) 0.033(3) 0.045(4) -0.002(3) -0.012(3) -0.014(3)
C24 0.034(3) 0.034(3) 0.031(3) 0.000(2) -0.004(2) -0.011(2)
C25 0.044(4) 0.039(3) 0.043(4) 0.003(3) -0.010(3) -0.015(3)
C26 0.041(4) 0.043(3) 0.053(4) -0.006(3) 0.003(3) -0.007(3)
C27 0.036(4) 0.051(4) 0.052(4) -0.003(3) 0.002(3) -0.014(3)
C28 0.045(4) 0.048(4) 0.053(4) 0.008(3) -0.011(3) -0.024(3)
C29 0.039(3) 0.041(3) 0.040(3) -0.003(3) -0.003(3) -0.020(3)

loop_
_atom_type_symbol
_atom_type_description
_atom_type_scat_dispersion_real
_atom_type_scat_dispersion_imag
_atom_type_scat_source
C C 0.0033 0.0016 'International Tables Vol C Tables 4.2.6.8 and 6.1.1.4'
H H 0.0000 0.0000 'International Tables Vol C Tables 4.2.6.8 and 6.1.1.4'
N N 0.0061 0.0033 'International Tables Vol C Tables 4.2.6.8 and 6.1.1.4'
P P 0.1023 0.0942 'International Tables Vol C Tables 4.2.6.8 and 6.1.1.4'
Cl Cl 0.1484 0.1585 'International Tables Vol C Tables 4.2.6.8 and 6.1.1.4'
Pd Pd -0.9988 1.0072 'International Tables Vol C Tables 4.2.6.8 and 6.1.1.4'

loop_
_geom_angle_atom_site_label_1
_geom_angle_atom_site_label_2
_geom_angle_atom_site_label_3
_geom_angle
_geom_angle_site_symmetry_1
_geom_angle_site_symmetry_3
N1 Pd1 C5 89.90(19) 2_766 .
N1 Pd1 P1 176.98(12) 2_766 .
C5 Pd1 P1 92.80(15) . .
N1 Pd1 Cl1 87.75(12) 2_766 .
C5 Pd1 Cl1 171.83(15) . .
P1 Pd1 Cl1 89.77(5) . .
C12 P1 C18 106.4(3) . .
C12 P1 C24 103.6(3) . .
C18 P1 C24 104.5(2) . .
C12 P1 Pd1 114.94(18) . .
C18 P1 Pd1 108.00(19) . .
C24 P1 Pd1 118.42(18) . .
C1 N1 C11 117.2(5) . .
C1 N1 Pd1 118.6(4) . 2_766
C11 N1 Pd1 123.3(3) . 2_766
C10 N2 C9 114.1(5) . .
Cl2 C1S Cl3 112.6(4) . .
N1 C1 C2 122.6(5) . .
C3 C2 C1 120.3(5) . .
C4 C3 C2 117.5(5) . .
C3 C4 C11 119.3(5) . .
C3 C4 C5 131.8(5) . .
C11 C4 C5 108.8(5) . .
C6 C5 C4 103.9(5) . .
C6 C5 Pd1 108.2(4) . .
C4 C5 Pd1 105.7(3) . .
C7 C6 C10 116.9(5) . .
C7 C6 C5 132.5(5) . .
C10 C6 C5 110.6(5) . .
C6 C7 C8 118.2(6) . .
C7 C8 C9 119.9(5) . .
N2 C9 C8 123.9(5) . .
N2 C10 C6 127.0(5) . .
N2 C10 C11 126.2(5) . .
C6 C10 C11 106.8(5) . .
N1 C11 C4 122.2(5) . .
N1 C11 C10 128.7(5) . .
C4 C11 C10 109.1(5) . .
C17 C12 C13 119.3(5) . .
C17 C12 P1 120.8(4) . .
C13 C12 P1 119.9(4) . .
C14 C13 C12 120.1(6) . .
C13 C14 C15 119.9(7) . .
C16 C15 C14 120.4(6) . .
C15 C16 C17 119.4(7) . .
C12 C17 C16 120.9(6) . .
C23 C18 C19 118.8(5) . .
C23 C18 P1 123.0(4) . .
C19 C18 P1 118.1(4) . .
C20 C19 C18 120.7(6) . .
C19 C20 C21 120.3(6) . .
C20 C21 C22 120.1(5) . .
C21 C22 C23 119.7(6) . .
C18 C23 C22 120.4(5) . .
C29 C24 C25 118.6(5) . .
C29 C24 P1 121.7(4) . .
C25 C24 P1 119.5(4) . .
C26 C25 C24 120.7(5) . .
C25 C26 C27 120.0(6) . .
C28 C27 C26 119.9(6) . .
C27 C28 C29 120.0(5) . .
C24 C29 C28 120.7(5) . .

loop_
_geom_bond_atom_site_label_1
_geom_bond_atom_site_label_2
_geom_bond_distance
_geom_bond_site_symmetry_2
Pd1 N1 2.124(4) 2_766
Pd1 C5 2.141(5) .
Pd1 P1 2.2527(15) .
Pd1 Cl1 2.3617(15) .
Cl2 C1S 1.744(8) .
Cl3 C1S 1.765(9) .
P1 C12 1.819(5) .
P1 C18 1.822(5) .
P1 C24 1.827(6) .
N1 C1 1.340(7) .
N1 C11 1.344(7) .
N1 Pd1 2.124(4) 2_766
N2 C10 1.333(7) .
N2 C9 1.354(7) .
C1 C2 1.380(8) .
C2 C3 1.379(8) .
C3 C4 1.378(7) .
C4 C11 1.402(8) .
C4 C5 1.491(8) .
C5 C6 1.478(7) .
C6 C7 1.384(7) .
C6 C10 1.408(8) .
C7 C8 1.386(8) .
C8 C9 1.391(8) .
C10 C11 1.473(7) .
C12 C17 1.381(8) .
C12 C13 1.388(8) .
C13 C14 1.380(9) .
C14 C15 1.384(11) .
C15 C16 1.376(10) .
C16 C17 1.383(8) .
C18 C23 1.377(8) .
C18 C19 1.396(7) .
C19 C20 1.366(8) .
C20 C21 1.377(9) .
C21 C22 1.377(8) .
C22 C23 1.394(8) .
C24 C29 1.385(7) .
C24 C25 1.401(8) .
C25 C26 1.379(9) .
C26 C27 1.394(9) .
C27 C28 1.375(9) .
C28 C29 1.394(9) .
